data_4060401
_journal_name_full Organometallics
_journal_paper_doi 10.1021/om049105r
_journal_year 2005
_chemical_formula_sum 'C48 H51 N O Zr'
_chemical_formula_weight 749.16
_space_group_IT_number 2
_symmetry_cell_setting triclinic
_symmetry_Int_Tables_number 2
_symmetry_space_group_name_Hall '-P 1'
_symmetry_space_group_name_H-M 'P -1'
_cell_angle_alpha 98.244(2)
_cell_angle_beta 104.656(2)
_cell_angle_gamma 93.355(1)
_cell_formula_units_Z 2
_cell_length_a 10.504(1)
_cell_length_b 10.981(1)
_cell_length_c 16.801(2)
_cell_measurement_temperature 118.2
_cell_volume 1846.4(3)
_exptl_crystal_density_diffrn 1.347
_cod_original_formula_sum 'C48 H51 N O Zr '
_cod_database_code 4060401

loop_
_symmetry_equiv_pos_as_xyz
x,y,z
-x,-y,-z

loop_
_atom_site_label
_atom_site_type_symbol
_atom_site_fract_x
_atom_site_fract_y
_atom_site_fract_z
_atom_site_U_iso_or_equiv
_atom_site_adp_type
_atom_site_occupancy
_atom_site_calc_flag
_atom_site_refinement_flags
_atom_site_disorder_assembly
_atom_site_disorder_group
Zr1 Zr 0.21075(6) 0.20263(5) 0.19906(4) 0.0216(2) Uani 1.00 d . . .
O1 O 0.0336(3) 0.1958(3) 0.1164(2) 0.022(1) Uani 1.00 d . . .
N1 N 0.1222(4) 0.3444(4) 0.2587(3) 0.022(1) Uani 1.00 d . . .
C1 C -0.0730(5) 0.2242(4) 0.1511(3) 0.021(2) Uani 1.00 d . . .
C2 C -0.0253(5) 0.3185(5) 0.2345(3) 0.021(2) Uani 1.00 d . . .
C3 C -0.1843(5) 0.2690(4) 0.0889(3) 0.020(2) Uani 1.00 d . . .
C4 C -0.2905(6) 0.3162(5) 0.1136(4) 0.030(2) Uani 1.00 d . . .
C5 C -0.3923(6) 0.3583(5) 0.0576(4) 0.032(2) Uani 1.00 d . . .
C6 C -0.3905(6) 0.3530(5) -0.0247(4) 0.031(2) Uani 1.00 d . . .
C7 C -0.2858(6) 0.3070(5) -0.0503(3) 0.028(2) Uani 1.00 d . . .
C8 C -0.1833(5) 0.2652(5) 0.0062(4) 0.024(2) Uani 1.00 d . . .
C9 C -0.0762(6) 0.2865(5) 0.3070(4) 0.032(2) Uani 1.00 d . . .
C10 C -0.066(1) 0.3776(7) 0.3745(5) 0.105(4) Uani 1.00 d . . .
C11 C -0.112(1) 0.3576(9) 0.4407(6) 0.126(4) Uani 1.00 d . . .
C12 C -0.1667(8) 0.2409(8) 0.4448(4) 0.071(3) Uani 1.00 d . . .
C13 C -0.1769(6) 0.1510(6) 0.3809(4) 0.039(2) Uani 1.00 d . . .
C14 C -0.1342(6) 0.1713(5) 0.3118(4) 0.031(2) Uani 1.00 d . . .
C15 C 0.1696(5) 0.4730(4) 0.2841(3) 0.022(2) Uani 1.00 d . . .
C16 C 0.2661(6) 0.5101(5) 0.3608(3) 0.029(2) Uani 1.00 d . . .
C17 C 0.3176(6) 0.6339(5) 0.3842(4) 0.037(2) Uani 1.00 d . . .
C18 C 0.2736(7) 0.7198(5) 0.3349(4) 0.040(2) Uani 1.00 d . . .
C19 C 0.1800(6) 0.6844(5) 0.2599(4) 0.029(2) Uani 1.00 d . . .
C20 C 0.1274(5) 0.5618(5) 0.2328(3) 0.024(2) Uani 1.00 d . . .
C21 C 0.3154(7) 0.4195(6) 0.4163(4) 0.044(2) Uani 1.00 d . . .
C22 C 0.0346(6) 0.5291(5) 0.1470(4) 0.034(2) Uani 1.00 d . . .
C23 C 0.4276(5) 0.3196(5) 0.2119(3) 0.024(2) Uani 1.00 d . . .
C24 C 0.3333(5) 0.3793(4) 0.1584(3) 0.023(2) Uani 1.00 d . . .
C25 C 0.2810(5) 0.2977(5) 0.0821(3) 0.022(2) Uani 1.00 d . . .
C26 C 0.1875(5) 0.3186(5) 0.0043(3) 0.026(2) Uani 1.00 d . . .
C27 C 0.1476(7) 0.1980(6) -0.0586(4) 0.047(2) Uani 1.00 d . . .
C28 C 0.2606(7) 0.1261(6) -0.0641(4) 0.045(2) Uani 1.00 d . . .
C29 C 0.3227(6) 0.0832(5) 0.0161(4) 0.034(2) Uani 1.00 d . . .
C30 C 0.3432(6) 0.1875(5) 0.0894(4) 0.028(2) Uani 1.00 d . . .
C31 C 0.4363(5) 0.2009(5) 0.1679(4) 0.027(2) Uani 1.00 d . . .
C32 C 0.1940(6) -0.0263(5) 0.1836(4) 0.029(2) Uani 1.00 d . . .
C33 C 0.1133(5) 0.0071(5) 0.2366(4) 0.026(2) Uani 1.00 d . . .
C34 C 0.1932(6) 0.0617(5) 0.3150(4) 0.027(2) Uani 1.00 d . . .
C35 C 0.1626(6) 0.0892(5) 0.3973(4) 0.033(2) Uani 1.00 d . . .
C36 C 0.2766(6) 0.0602(5) 0.4662(4) 0.037(2) Uani 1.00 d . . .
C37 C 0.4059(6) 0.1303(5) 0.4658(4) 0.040(2) Uani 1.00 d . . .
C38 C 0.4456(6) 0.0999(5) 0.3839(4) 0.036(2) Uani 1.00 d . . .
C39 C 0.3274(6) 0.0652(5) 0.3093(4) 0.030(2) Uani 1.00 d . . .
C40 C 0.3268(6) 0.0054(5) 0.2284(4) 0.027(2) Uani 1.00 d . . .
C41 C 0.5265(6) 0.1068(5) 0.1995(4) 0.035(2) Uani 1.00 d . . .
C42 C 0.4468(6) -0.0157(5) 0.1975(4) 0.037(2) Uani 1.00 d . . .
C43 C -0.286(2) 0.708(2) 0.240(1) 0.25(1) Uani 1.00 d . . .
C44 C -0.377(2) 0.654(2) 0.2740(9) 0.188(8) Uani 1.00 d . . .
C45 C -0.344(2) 0.641(1) 0.344(1) 0.150(7) Uani 1.00 d . . .
C46 C -0.208(2) 0.678(2) 0.389(1) 0.21(1) Uani 1.00 d . . .
C47 C -0.116(1) 0.742(1) 0.3567(8) 0.120(5) Uani 1.00 d . . .
C48 C -0.160(1) 0.752(2) 0.2849(10) 0.146(6) Uani 1.00 d . . .
C101 C 0.3643 0.2770 0.1419 0.0038 Uiso 0.00 d P . .
C102 C 0.2309 0.0226 0.2546 0.0038 Uiso 0.00 d P . .
H1 H -0.1070 0.1497 0.1642 0.0257 Uiso 1.00 calc . . .
H2 H -0.0593 0.3941 0.2225 0.0258 Uiso 1.00 calc . . .
H3 H -0.2935 0.3196 0.1700 0.0363 Uiso 1.00 calc . . .
H4 H -0.4637 0.3910 0.0759 0.0390 Uiso 1.00 calc . . .
H5 H -0.4610 0.3809 -0.0633 0.0371 Uiso 1.00 calc . . .
H6 H -0.2834 0.3038 -0.1067 0.0339 Uiso 1.00 calc . . .
H7 H -0.1115 0.2336 -0.0122 0.0288 Uiso 1.00 calc . . .
H8 H -0.0249 0.4572 0.3748 0.1259 Uiso 1.00 calc . . .
H9 H -0.1077 0.4242 0.4845 0.1517 Uiso 1.00 calc . . .
H10 H -0.1957 0.2258 0.4920 0.0853 Uiso 1.00 calc . . .
H11 H -0.2143 0.0708 0.3825 0.0465 Uiso 1.00 calc . . .
H12 H -0.1448 0.1053 0.2667 0.0376 Uiso 1.00 calc . . .
H13 H 0.3843 0.6588 0.4350 0.0440 Uiso 1.00 calc . . .
H14 H 0.3076 0.8042 0.3526 0.0480 Uiso 1.00 calc . . .
H15 H 0.1509 0.7448 0.2259 0.0354 Uiso 1.00 calc . . .
H16 H 0.3624 0.4624 0.4698 0.0528 Uiso 1.00 calc . . .
H17 H 0.2426 0.3682 0.4212 0.0528 Uiso 1.00 calc . . .
H18 H 0.3725 0.3698 0.3932 0.0528 Uiso 1.00 calc . . .
H19 H -0.0518 0.5478 0.1491 0.0406 Uiso 1.00 calc . . .
H20 H 0.0638 0.5756 0.1103 0.0406 Uiso 1.00 calc . . .
H21 H 0.0330 0.4434 0.1274 0.0406 Uiso 1.00 calc . . .
H22 H 0.4763 0.3529 0.2673 0.0285 Uiso 1.00 calc . . .
H23 H 0.3094 0.4604 0.1716 0.0271 Uiso 1.00 calc . . .
H24 H 0.1107 0.3486 0.0169 0.0311 Uiso 1.00 calc . . .
H25 H 0.2285 0.3782 -0.0195 0.0311 Uiso 1.00 calc . . .
H26 H 0.0847 0.1485 -0.0422 0.0561 Uiso 1.00 calc . . .
H27 H 0.1086 0.2178 -0.1121 0.0561 Uiso 1.00 calc . . .
H28 H 0.2302 0.0559 -0.1065 0.0545 Uiso 1.00 calc . . .
H29 H 0.3253 0.1767 -0.0783 0.0545 Uiso 1.00 calc . . .
H30 H 0.2667 0.0171 0.0235 0.0408 Uiso 1.00 calc . . .
H31 H 0.4059 0.0553 0.0139 0.0408 Uiso 1.00 calc . . .
H32 H 0.1638 -0.0641 0.1267 0.0345 Uiso 1.00 calc . . .
H33 H 0.0194 -0.0053 0.2217 0.0314 Uiso 1.00 calc . . .
H34 H 0.1495 0.1742 0.4082 0.0394 Uiso 1.00 calc . . .
H35 H 0.0844 0.0400 0.3960 0.0394 Uiso 1.00 calc . . .
H36 H 0.2586 0.0838 0.5186 0.0450 Uiso 1.00 calc . . .
H37 H 0.2848 -0.0260 0.4576 0.0450 Uiso 1.00 calc . . .
H38 H 0.3969 0.2164 0.4754 0.0476 Uiso 1.00 calc . . .
H39 H 0.4743 0.1106 0.5097 0.0476 Uiso 1.00 calc . . .
H40 H 0.4955 0.1702 0.3763 0.0429 Uiso 1.00 calc . . .
H41 H 0.4985 0.0325 0.3875 0.0429 Uiso 1.00 calc . . .
H42 H 0.5855 0.0927 0.1653 0.0419 Uiso 1.00 calc . . .
H43 H 0.5757 0.1376 0.2552 0.0419 Uiso 1.00 calc . . .
H44 H 0.5013 -0.0643 0.2319 0.0443 Uiso 1.00 calc . . .
H45 H 0.4198 -0.0586 0.1418 0.0443 Uiso 1.00 calc . . .
H46 H -0.3118 0.7143 0.1828 0.2947 Uiso 1.00 calc . . .
H47 H -0.4655 0.6292 0.2414 0.2254 Uiso 1.00 calc . . .
H48 H -0.4047 0.6058 0.3703 0.1798 Uiso 1.00 calc . . .
H49 H -0.1776 0.6585 0.4440 0.2522 Uiso 1.00 calc . . .
H50 H -0.0294 0.7739 0.3884 0.1439 Uiso 1.00 calc . . .
H51 H -0.1043 0.7918 0.2578 0.1748 Uiso 1.00 calc . . .

loop_
_atom_site_aniso_label
_atom_site_aniso_U_11
_atom_site_aniso_U_22
_atom_site_aniso_U_33
_atom_site_aniso_U_12
_atom_site_aniso_U_13
_atom_site_aniso_U_23
Zr1 0.0183(3) 0.0152(3) 0.0321(4) 0.0018(2) 0.0070(2) 0.0063(2)
O1 0.020(2) 0.023(2) 0.027(2) 0.005(2) 0.009(2) 0.003(2)
N1 0.018(3) 0.019(2) 0.029(3) -0.002(2) 0.004(2) 0.003(2)
C1 0.025(3) 0.013(3) 0.027(3) -0.002(2) 0.006(3) 0.007(2)
C2 0.021(3) 0.023(3) 0.021(3) -0.002(2) 0.006(3) 0.003(2)
C3 0.023(3) 0.013(3) 0.025(3) -0.003(2) 0.008(3) 0.002(2)
C4 0.025(4) 0.035(3) 0.036(4) 0.001(3) 0.015(3) 0.012(3)
C5 0.021(4) 0.041(4) 0.042(4) 0.008(3) 0.018(3) 0.010(3)
C6 0.019(3) 0.027(3) 0.047(4) 0.004(3) 0.005(3) 0.011(3)
C7 0.027(4) 0.028(3) 0.029(4) -0.003(3) 0.006(3) 0.006(3)
C8 0.021(3) 0.019(3) 0.031(4) 0.003(2) 0.007(3) 0.002(3)
C9 0.033(4) 0.033(3) 0.029(4) -0.007(3) 0.010(3) 0.002(3)
C10 0.17(1) 0.074(6) 0.070(6) -0.086(6) 0.089(6) -0.039(5)
C11 0.20(1) 0.099(7) 0.074(7) -0.093(8) 0.095(7) -0.056(6)
C12 0.076(6) 0.095(6) 0.038(5) -0.046(5) 0.028(4) -0.005(4)
C13 0.030(4) 0.052(4) 0.038(4) -0.002(3) 0.011(3) 0.016(3)
C14 0.030(4) 0.034(3) 0.037(4) 0.004(3) 0.017(3) 0.011(3)
C15 0.023(3) 0.014(3) 0.033(4) 0.002(2) 0.011(3) 0.004(2)
C16 0.036(4) 0.021(3) 0.028(4) -0.003(3) 0.005(3) 0.001(3)
C17 0.042(4) 0.030(3) 0.032(4) -0.007(3) 0.003(3) 0.001(3)
C18 0.049(4) 0.024(3) 0.047(4) -0.010(3) 0.019(4) -0.001(3)
C19 0.039(4) 0.016(3) 0.044(4) 0.009(3) 0.024(3) 0.012(3)
C20 0.023(3) 0.024(3) 0.027(3) 0.005(2) 0.008(3) 0.007(3)
C21 0.052(5) 0.036(4) 0.031(4) -0.007(3) -0.009(3) 0.006(3)
C22 0.036(4) 0.028(3) 0.042(4) 0.005(3) 0.013(3) 0.017(3)
C23 0.016(3) 0.028(3) 0.028(3) -0.006(2) 0.006(3) 0.008(3)
C24 0.023(3) 0.016(3) 0.033(4) -0.001(2) 0.016(3) 0.005(3)
C25 0.018(3) 0.022(3) 0.031(4) 0.002(2) 0.012(3) 0.011(3)
C26 0.022(3) 0.026(3) 0.032(4) 0.001(2) 0.010(3) 0.007(3)
C27 0.037(4) 0.052(4) 0.044(4) 0.003(3) 0.005(3) -0.005(3)
C28 0.051(5) 0.034(4) 0.046(5) 0.002(3) 0.011(4) -0.005(3)
C29 0.028(4) 0.032(3) 0.045(4) 0.006(3) 0.017(3) 0.002(3)
C30 0.024(3) 0.022(3) 0.040(4) -0.001(2) 0.014(3) 0.006(3)
C31 0.016(3) 0.027(3) 0.042(4) 0.001(2) 0.008(3) 0.011(3)
C32 0.033(4) 0.016(3) 0.037(4) 0.005(2) 0.009(3) 0.005(3)
C33 0.023(3) 0.015(3) 0.040(4) -0.006(2) 0.005(3) 0.011(3)
C34 0.026(4) 0.015(3) 0.044(4) 0.004(2) 0.010(3) 0.015(3)
C35 0.029(4) 0.028(3) 0.046(4) 0.003(3) 0.014(3) 0.012(3)
C36 0.042(4) 0.033(3) 0.041(4) 0.001(3) 0.012(3) 0.018(3)
C37 0.036(4) 0.032(3) 0.047(4) -0.002(3) -0.003(3) 0.019(3)
C38 0.028(4) 0.030(3) 0.047(4) 0.001(3) -0.001(3) 0.022(3)
C39 0.031(4) 0.020(3) 0.041(4) 0.005(3) 0.005(3) 0.019(3)
C40 0.028(4) 0.016(3) 0.039(4) 0.006(2) 0.007(3) 0.012(3)
C41 0.026(4) 0.034(3) 0.051(4) 0.010(3) 0.015(3) 0.017(3)
C42 0.033(4) 0.028(3) 0.054(4) 0.015(3) 0.014(3) 0.016(3)
C43 0.15(2) 0.42(3) 0.18(2) -0.05(2) -0.01(1) 0.22(2)
C44 0.21(2) 0.24(2) 0.09(1) -0.11(1) -0.01(1) 0.07(1)
C45 0.13(1) 0.19(1) 0.17(2) -0.01(1) 0.10(1) 0.05(1)
C46 0.21(2) 0.34(3) 0.14(1) 0.06(2) 0.09(2) 0.14(2)
C47 0.096(10) 0.19(1) 0.092(9) 0.021(9) 0.042(8) 0.040(9)
C48 0.083(10) 0.27(2) 0.12(1) 0.01(1) 0.038(9) 0.13(1)

loop_
_geom_bond_atom_site_label_1
_geom_bond_atom_site_label_2
_geom_bond_distance
_geom_bond_site_symmetry_1
_geom_bond_site_symmetry_2
_geom_bond_publ_flag
ZR1 O1 2.011(3) . . yes
ZR1 N1 2.118(4) . . yes
ZR1 C23 2.493(5) . . yes
ZR1 C24 2.534(5) . . yes
ZR1 C25 2.594(5) . . yes
ZR1 C30 2.569(6) . . yes
ZR1 C31 2.553(6) . . yes
ZR1 C32 2.482(5) . . yes
ZR1 C33 2.553(5) . . yes
ZR1 C39 2.661(5) . . yes
ZR1 C40 2.595(5) . . yes
ZR1 C101 2.2461(6) . . yes
ZR1 C102 2.3026(6) . . yes
O1 C1 1.417(6) . . yes
N1 C2 1.497(7) . . yes
N1 C15 1.436(6) . . yes
C1 C2 1.567(7) . . yes
C1 C3 1.515(7) . . yes
C2 C9 1.525(8) . . yes
C3 C4 1.388(8) . . yes
C3 C8 1.387(8) . . yes
C4 C5 1.384(8) . . yes
C5 C6 1.381(8) . . yes
C6 C7 1.375(8) . . yes
C7 C8 1.391(8) . . yes
C9 C10 1.377(9) . . yes
C9 C14 1.393(8) . . yes
C10 C11 1.36(1) . . yes
C11 C12 1.39(1) . . yes
C12 C13 1.329(9) . . yes
C13 C14 1.387(8) . . yes
C15 C16 1.413(7) . . yes
C15 C20 1.410(7) . . yes
C16 C17 1.396(7) . . yes
C16 C21 1.486(8) . . yes
C17 C18 1.367(8) . . yes
C18 C19 1.377(8) . . yes
C19 C20 1.392(7) . . yes
C20 C22 1.502(7) . . yes
C23 C24 1.419(7) . . yes
C23 C31 1.422(7) . . yes
C24 C25 1.416(7) . . yes
C25 C26 1.480(7) . . yes
C25 C30 1.414(7) . . yes
C26 C27 1.535(8) . . yes
C27 C28 1.478(9) . . yes
C28 C29 1.496(9) . . yes
C29 C30 1.519(7) . . yes
C30 C31 1.411(7) . . yes
C31 C41 1.505(7) . . yes
C32 C33 1.405(8) . . yes
C32 C40 1.403(8) . . yes
C33 C34 1.397(7) . . yes
C34 C35 1.492(8) . . yes
C34 C39 1.435(8) . . yes
C35 C36 1.524(8) . . yes
C36 C37 1.524(8) . . yes
C37 C38 1.535(9) . . yes
C38 C39 1.509(8) . . yes
C39 C40 1.421(8) . . yes
C40 C42 1.498(8) . . yes
C41 C42 1.534(8) . . yes
C43 C44 1.38(2) . . yes
C43 C48 1.37(2) . . yes
C44 C45 1.18(2) . . yes
C45 C46 1.44(2) . . yes
C46 C47 1.42(2) . . yes
C47 C48 1.20(1) . . yes
